data_7064273
loop_
_publ_author_name
'Jia, Yun-Qing'
'Mu, Ting-ting'
'Liu, Hong-xian'
'Xiang, Min'
'Shen, Li-Wen'

_publ_section_title
;
 DBU-promoted [3+2] cycloaddition for the synthesis of trispiro
 heterocycles from acetylpyrazolyl-substituted oxindoles and substituted
 isatins
;
_journal_issue 9
_journal_name_full 'New Journal of Chemistry'
_journal_page_first 3947
_journal_page_last 3951
_journal_paper_doi 10.1039/D5NJ04657B
_journal_volume 50
_journal_year 2026
_chemical_formula_sum 'C20 H16 N2 O4'
_chemical_formula_weight 348.35
_space_group_crystal_system monoclinic
_space_group_IT_number 9
_space_group_name_Hall 'C -2yc'
_space_group_name_H-M_alt 'C 1 c 1'
_atom_sites_solution_hydrogens geom
_audit_creation_method SHELXL-2014/7
_audit_update_record
;
2025-12-14 deposited with the CCDC.	2026-01-28 downloaded from the CCDC.
;
_cell_angle_alpha 90
_cell_angle_beta 100.177(4)
_cell_angle_gamma 90
_cell_formula_units_Z 4
_cell_length_a 13.1194(4)
_cell_length_b 12.8734(4)
_cell_length_c 10.0344(5)
_cell_measurement_temperature 293(2)
_cell_volume 1668.06(11)
_computing_structure_refinement 'SHELXL-2014/7 (Sheldrick, 2014)'
_diffrn_ambient_temperature 293(2)
_diffrn_measured_fraction_theta_full 1.000
_diffrn_measured_fraction_theta_max 0.986
_diffrn_radiation_type CuK\a
_diffrn_radiation_wavelength 1.54184
_diffrn_reflns_av_R_equivalents 0.0295
_diffrn_reflns_av_unetI/netI 0.0276
_diffrn_reflns_Laue_measured_fraction_full 1.000
_diffrn_reflns_Laue_measured_fraction_max 0.986
_diffrn_reflns_limit_h_max 15
_diffrn_reflns_limit_h_min -10
_diffrn_reflns_limit_k_max 15
_diffrn_reflns_limit_k_min -15
_diffrn_reflns_limit_l_max 12
_diffrn_reflns_limit_l_min -12
_diffrn_reflns_number 6201
_diffrn_reflns_point_group_measured_fraction_full 0.700
_diffrn_reflns_point_group_measured_fraction_max 0.683
_diffrn_reflns_theta_full 67.684
_diffrn_reflns_theta_max 70.946
_diffrn_reflns_theta_min 4.851
_exptl_absorpt_coefficient_mu 0.808
_exptl_crystal_density_diffrn 1.387
_exptl_crystal_F_000 728
_exptl_crystal_size_max 0.150
_exptl_crystal_size_mid 0.120
_exptl_crystal_size_min 0.100
_refine_diff_density_max 0.174
_refine_diff_density_min -0.135
_refine_diff_density_rms 0.036
_refine_ls_abs_structure_details
;
 Flack x determined using 518 quotients [(I+)-(I-)]/[(I+)+(I-)]
 (Parsons, Flack and Wagner, Acta Cryst. B69 (2013) 249-259).
;
_refine_ls_abs_structure_Flack 0.3(2)
_refine_ls_extinction_method none
_refine_ls_goodness_of_fit_ref 1.057
_refine_ls_hydrogen_treatment constr
_refine_ls_matrix_type full
_refine_ls_number_parameters 237
_refine_ls_number_reflns 2199
_refine_ls_number_restraints 2
_refine_ls_restrained_S_all 1.057
_refine_ls_R_factor_all 0.0484
_refine_ls_R_factor_gt 0.0457
_refine_ls_shift/su_max 0.001
_refine_ls_shift/su_mean 0.000
_refine_ls_structure_factor_coef Fsqd
_refine_ls_weighting_details 'w=1/[\s^2^(Fo^2^)+(0.0854P)^2^+0.2601P] where P=(Fo^2^+2Fc^2^)/3'
_refine_ls_weighting_scheme calc
_refine_ls_wR_factor_gt 0.1298
_refine_ls_wR_factor_ref 0.1343
_reflns_Friedel_coverage 0.381
_reflns_Friedel_fraction_full 0.399
_reflns_Friedel_fraction_max 0.378
_reflns_number_gt 2054
_reflns_number_total 2199
_reflns_threshold_expression 'I > 2\s(I)'
_cod_data_source_file d5nj04657b2.cif
_cod_data_source_block 20250498a_auto
_cod_depositor_comments 'Adding full bibliography for 7064273.cif.'
_cod_original_sg_symbol_H-M 'C c'
_cod_database_code 7064273
_shelx_shelxl_version_number 2014/7
_shelx_space_group_comment
;
The symmetry employed for this shelxl refinement is uniquely defined
by the following loop, which should always be used as a source of
symmetry information in preference to the above space-group names.
They are only intended as comments.
;
_shelx_estimated_absorpt_t_min 0.888
_shelx_estimated_absorpt_t_max 0.924

loop_
_space_group_symop_operation_xyz
'x, y, z'
'x, -y, z+1/2'
'x+1/2, y+1/2, z'
'x+1/2, -y+1/2, z+1/2'

loop_
_atom_site_label
_atom_site_type_symbol
_atom_site_fract_x
_atom_site_fract_y
_atom_site_fract_z
_atom_site_U_iso_or_equiv
_atom_site_adp_type
_atom_site_occupancy
_atom_site_site_symmetry_order
_atom_site_calc_flag
_atom_site_refinement_flags_posn
_atom_site_refinement_flags_adp
_atom_site_refinement_flags_occupancy
_atom_site_disorder_assembly
_atom_site_disorder_group
O1 O 0.2525(3) 0.60329(19) 0.3811(4) 0.0825(10) Uani 1 1 d . . . . .
O2 O 0.19712(18) 0.44581(19) 0.3090(3) 0.0595(6) Uani 1 1 d . . . . .
O3 O 0.4221(2) 0.4051(3) 0.2957(3) 0.0788(8) Uani 1 1 d . . . . .
O4 O 0.0911(2) 0.3729(3) 0.5198(4) 0.0833(9) Uani 1 1 d . . . . .
N1 N 0.4529(2) 0.2472(3) 0.4011(4) 0.0681(9) Uani 1 1 d . . . . .
N2 N 0.0783(2) 0.2246(3) 0.3903(4) 0.0689(9) Uani 1 1 d . . . . .
C1 C 0.2542(3) 0.5121(2) 0.4001(5) 0.0579(7) Uani 1 1 d . . . . .
C2 C 0.3124(3) 0.4521(3) 0.5158(4) 0.0558(7) Uani 1 1 d . . . . .
H2A H 0.2765 0.4526 0.5924 0.067 Uiso 1 1 calc R U . . .
H2B H 0.3816 0.4797 0.5439 0.067 Uiso 1 1 calc R U . . .
C3 C 0.3157(2) 0.3435(2) 0.4579(3) 0.0480(7) Uani 1 1 d . . . . .
C4 C 0.4025(2) 0.3385(3) 0.3733(4) 0.0564(8) Uani 1 1 d . . . . .
C5 C 0.3373(3) 0.2497(3) 0.5479(4) 0.0542(8) Uani 1 1 d . . . . .
C6 C 0.4178(3) 0.1944(3) 0.5059(5) 0.0654(10) Uani 1 1 d . . . . .
C7 C 0.4552(5) 0.1028(4) 0.5674(7) 0.100(2) Uani 1 1 d . . . . .
H7 H 0.5095 0.0671 0.5398 0.120 Uiso 1 1 calc R U . . .
C8 C 0.4095(7) 0.0669(4) 0.6699(8) 0.122(3) Uani 1 1 d . . . . .
H8 H 0.4320 0.0042 0.7108 0.146 Uiso 1 1 calc R U . . .
C9 C 0.3310(7) 0.1201(5) 0.7153(6) 0.111(2) Uani 1 1 d . . . . .
H9 H 0.3032 0.0942 0.7876 0.133 Uiso 1 1 calc R U . . .
C10 C 0.2928(4) 0.2136(4) 0.6522(5) 0.0793(12) Uani 1 1 d . . . . .
H10 H 0.2390 0.2496 0.6807 0.095 Uiso 1 1 calc R U . . .
C11 C 0.5380(4) 0.2142(6) 0.3354(8) 0.111(2) Uani 1 1 d . . . . .
H11A H 0.5633 0.2727 0.2915 0.166 Uiso 1 1 calc R U . . .
H11B H 0.5140 0.1617 0.2694 0.166 Uiso 1 1 calc R U . . .
H11C H 0.5929 0.1866 0.4020 0.166 Uiso 1 1 calc R U . . .
C12 C 0.2089(2) 0.3411(2) 0.3590(3) 0.0486(7) Uani 1 1 d . . . . .
C13 C 0.1192(3) 0.3176(3) 0.4361(4) 0.0603(8) Uani 1 1 d . . . . .
C14 C 0.1970(3) 0.2567(3) 0.2534(4) 0.0566(8) Uani 1 1 d . . . . .
C15 C 0.1221(3) 0.1880(3) 0.2825(4) 0.0651(10) Uani 1 1 d . . . . .
C16 C 0.0990(4) 0.0979(4) 0.2074(6) 0.0930(17) Uani 1 1 d . . . . .
H16 H 0.0495 0.0512 0.2267 0.112 Uiso 1 1 calc R U . . .
C17 C 0.1527(6) 0.0805(5) 0.1024(7) 0.113(2) Uani 1 1 d . . . . .
H17 H 0.1390 0.0207 0.0503 0.136 Uiso 1 1 calc R U . . .
C18 C 0.2245(6) 0.1484(5) 0.0740(6) 0.113(2) Uani 1 1 d . . . . .
H18 H 0.2589 0.1345 0.0025 0.135 Uiso 1 1 calc R U . . .
C19 C 0.2478(4) 0.2380(4) 0.1487(4) 0.0788(12) Uani 1 1 d . . . . .
H19 H 0.2970 0.2844 0.1280 0.095 Uiso 1 1 calc R U . . .
C20 C -0.0101(4) 0.1785(5) 0.4385(7) 0.1003(18) Uani 1 1 d . . . . .
H20A H 0.0125 0.1193 0.4941 0.150 Uiso 1 1 calc R U . . .
H20B H -0.0608 0.1571 0.3624 0.150 Uiso 1 1 calc R U . . .
H20C H -0.0401 0.2288 0.4907 0.150 Uiso 1 1 calc R U . . .

loop_
_atom_site_aniso_label
_atom_site_aniso_U_11
_atom_site_aniso_U_22
_atom_site_aniso_U_33
_atom_site_aniso_U_23
_atom_site_aniso_U_13
_atom_site_aniso_U_12
O1 0.0588(15) 0.0441(11) 0.148(3) 0.0055(15) 0.0260(18) 0.0031(12)
O2 0.0423(11) 0.0514(12) 0.0836(16) 0.0066(10) 0.0074(11) 0.0004(10)
O3 0.0551(15) 0.0901(19) 0.0979(19) 0.0085(16) 0.0323(14) -0.0101(15)
O4 0.0591(16) 0.095(2) 0.105(2) -0.0088(18) 0.0402(16) 0.0021(16)
N1 0.0404(14) 0.0705(19) 0.094(2) -0.0130(16) 0.0124(15) 0.0116(13)
N2 0.0407(15) 0.0682(18) 0.098(2) 0.0141(16) 0.0137(16) -0.0126(14)
C1 0.0371(14) 0.0452(14) 0.095(2) -0.0008(17) 0.0200(14) 0.0028(13)
C2 0.0428(16) 0.0506(17) 0.0744(19) -0.0059(15) 0.0111(14) -0.0002(13)
C3 0.0340(15) 0.0457(15) 0.0647(18) 0.0000(13) 0.0099(13) 0.0016(12)
C4 0.0347(15) 0.0630(19) 0.072(2) -0.0046(15) 0.0121(14) -0.0023(13)
C5 0.0494(18) 0.0473(15) 0.0624(19) -0.0007(13) 0.0005(16) 0.0009(14)
C6 0.0521(19) 0.0515(18) 0.086(2) -0.0098(17) -0.0063(18) 0.0102(15)
C7 0.098(4) 0.061(2) 0.124(4) -0.005(3) -0.028(4) 0.023(3)
C8 0.161(7) 0.062(3) 0.123(5) 0.015(3) -0.029(5) 0.016(3)
C9 0.166(7) 0.077(3) 0.081(3) 0.024(3) 0.002(4) -0.013(4)
C10 0.097(3) 0.072(2) 0.068(2) 0.0064(19) 0.012(2) -0.008(2)
C11 0.054(3) 0.129(5) 0.154(6) -0.040(4) 0.033(3) 0.023(3)
C12 0.0356(15) 0.0471(15) 0.0645(18) 0.0038(13) 0.0130(13) -0.0006(12)
C13 0.0356(16) 0.066(2) 0.082(2) 0.0029(18) 0.0170(16) -0.0019(15)
C14 0.0469(17) 0.0550(17) 0.066(2) 0.0004(14) 0.0033(16) -0.0001(14)
C15 0.0492(19) 0.0548(18) 0.085(3) 0.0061(17) -0.0055(18) -0.0048(15)
C16 0.080(3) 0.066(2) 0.120(4) 0.002(3) -0.019(3) -0.016(2)
C17 0.126(5) 0.092(4) 0.110(4) -0.038(3) -0.010(4) -0.003(4)
C18 0.131(5) 0.114(5) 0.092(4) -0.037(3) 0.015(4) 0.003(4)
C19 0.080(3) 0.089(3) 0.067(2) -0.011(2) 0.013(2) 0.000(2)
C20 0.047(2) 0.098(3) 0.158(5) 0.029(3) 0.023(3) -0.023(2)

loop_
_atom_type_symbol
_atom_type_description
_atom_type_scat_dispersion_real
_atom_type_scat_dispersion_imag
_atom_type_scat_source
C C 0.0181 0.0091 'International Tables Vol C Tables 4.2.6.8 and 6.1.1.4'
H H 0.0000 0.0000 'International Tables Vol C Tables 4.2.6.8 and 6.1.1.4'
N N 0.0311 0.0180 'International Tables Vol C Tables 4.2.6.8 and 6.1.1.4'
O O 0.0492 0.0322 'International Tables Vol C Tables 4.2.6.8 and 6.1.1.4'

loop_
_geom_angle_atom_site_label_1
_geom_angle_atom_site_label_2
_geom_angle_atom_site_label_3
_geom_angle
_geom_angle_site_symmetry_1
_geom_angle_site_symmetry_3
_geom_angle_publ_flag
C1 O2 C12 109.8(3) . . ?
C4 N1 C6 111.3(3) . . ?
C4 N1 C11 123.0(5) . . ?
C6 N1 C11 125.5(4) . . ?
C13 N2 C15 111.6(3) . . ?
C13 N2 C20 122.4(4) . . ?
C15 N2 C20 125.5(4) . . ?
O1 C1 O2 121.0(4) . . ?
O1 C1 C2 129.1(4) . . ?
O2 C1 C2 109.9(2) . . ?
C1 C2 C3 103.0(3) . . ?
C1 C2 H2A 111.2 . . ?
C3 C2 H2A 111.2 . . ?
C1 C2 H2B 111.2 . . ?
C3 C2 H2B 111.2 . . ?
H2A C2 H2B 109.1 . . ?
C5 C3 C2 121.7(3) . . ?
C5 C3 C4 102.6(3) . . ?
C2 C3 C4 108.9(3) . . ?
C5 C3 C12 114.6(3) . . ?
C2 C3 C12 100.3(3) . . ?
C4 C3 C12 108.4(2) . . ?
O3 C4 N1 126.5(4) . . ?
O3 C4 C3 125.8(3) . . ?
N1 C4 C3 107.7(3) . . ?
C10 C5 C6 120.3(4) . . ?
C10 C5 C3 132.2(4) . . ?
C6 C5 C3 107.5(3) . . ?
C7 C6 N1 127.8(5) . . ?
C7 C6 C5 121.9(5) . . ?
N1 C6 C5 110.3(3) . . ?
C8 C7 C6 117.3(6) . . ?
C8 C7 H7 121.3 . . ?
C6 C7 H7 121.3 . . ?
C7 C8 C9 122.4(5) . . ?
C7 C8 H8 118.8 . . ?
C9 C8 H8 118.8 . . ?
C8 C9 C10 120.2(6) . . ?
C8 C9 H9 119.9 . . ?
C10 C9 H9 119.9 . . ?
C5 C10 C9 117.9(5) . . ?
C5 C10 H10 121.1 . . ?
C9 C10 H10 121.1 . . ?
N1 C11 H11A 109.5 . . ?
N1 C11 H11B 109.5 . . ?
H11A C11 H11B 109.5 . . ?
N1 C11 H11C 109.5 . . ?
H11A C11 H11C 109.5 . . ?
H11B C11 H11C 109.5 . . ?
O2 C12 C14 116.1(3) . . ?
O2 C12 C13 108.2(3) . . ?
C14 C12 C13 102.5(3) . . ?
O2 C12 C3 103.4(3) . . ?
C14 C12 C3 115.5(3) . . ?
C13 C12 C3 111.1(3) . . ?
O4 C13 N2 127.2(4) . . ?
O4 C13 C12 125.8(4) . . ?
N2 C13 C12 107.0(3) . . ?
C19 C14 C15 120.6(4) . . ?
C19 C14 C12 131.8(4) . . ?
C15 C14 C12 107.5(3) . . ?
C16 C15 C14 120.8(5) . . ?
C16 C15 N2 128.6(4) . . ?
C14 C15 N2 110.6(3) . . ?
C17 C16 C15 117.2(5) . . ?
C17 C16 H16 121.4 . . ?
C15 C16 H16 121.4 . . ?
C18 C17 C16 121.5(5) . . ?
C18 C17 H17 119.3 . . ?
C16 C17 H17 119.3 . . ?
C17 C18 C19 121.4(6) . . ?
C17 C18 H18 119.3 . . ?
C19 C18 H18 119.3 . . ?
C14 C19 C18 118.5(5) . . ?
C14 C19 H19 120.8 . . ?
C18 C19 H19 120.8 . . ?
N2 C20 H20A 109.5 . . ?
N2 C20 H20B 109.5 . . ?
H20A C20 H20B 109.5 . . ?
N2 C20 H20C 109.5 . . ?
H20A C20 H20C 109.5 . . ?
H20B C20 H20C 109.5 . . ?

loop_
_geom_bond_atom_site_label_1
_geom_bond_atom_site_label_2
_geom_bond_distance
_geom_bond_site_symmetry_2
_geom_bond_publ_flag
O1 C1 1.189(4) . ?
O2 C1 1.372(5) . ?
O2 C12 1.437(4) . ?
O3 C4 1.215(5) . ?
O4 C13 1.207(5) . ?
N1 C4 1.354(5) . ?
N1 C6 1.397(6) . ?
N1 C11 1.457(6) . ?
N2 C13 1.359(5) . ?
N2 C15 1.393(6) . ?
N2 C20 1.460(5) . ?
C1 C2 1.489(5) . ?
C2 C3 1.517(4) . ?
C2 H2A 0.9700 . ?
C2 H2B 0.9700 . ?
C3 C5 1.505(4) . ?
C3 C4 1.538(4) . ?
C3 C12 1.567(4) . ?
C5 C10 1.367(6) . ?
C5 C6 1.399(5) . ?
C6 C7 1.381(6) . ?
C7 C8 1.360(11) . ?
C7 H7 0.9300 . ?
C8 C9 1.380(11) . ?
C8 H8 0.9300 . ?
C9 C10 1.411(7) . ?
C9 H9 0.9300 . ?
C10 H10 0.9300 . ?
C11 H11A 0.9600 . ?
C11 H11B 0.9600 . ?
C11 H11C 0.9600 . ?
C12 C14 1.506(5) . ?
C12 C13 1.548(4) . ?
C14 C19 1.361(6) . ?
C14 C15 1.390(5) . ?
C15 C16 1.388(6) . ?
C16 C17 1.385(10) . ?
C16 H16 0.9300 . ?
C17 C18 1.353(10) . ?
C17 H17 0.9300 . ?
C18 C19 1.379(7) . ?
C18 H18 0.9300 . ?
C19 H19 0.9300 . ?
C20 H20A 0.9600 . ?
C20 H20B 0.9600 . ?
C20 H20C 0.9600 . ?

loop_
_geom_torsion_atom_site_label_1
_geom_torsion_atom_site_label_2
_geom_torsion_atom_site_label_3
_geom_torsion_atom_site_label_4
_geom_torsion
_geom_torsion_site_symmetry_1
_geom_torsion_site_symmetry_2
_geom_torsion_site_symmetry_3
_geom_torsion_site_symmetry_4
_geom_torsion_publ_flag
C12 O2 C1 O1 -177.2(4) . . . . ?
C12 O2 C1 C2 2.7(4) . . . . ?
O1 C1 C2 C3 -159.3(4) . . . . ?
O2 C1 C2 C3 20.9(4) . . . . ?
C1 C2 C3 C5 -160.8(3) . . . . ?
C1 C2 C3 C4 80.4(3) . . . . ?
C1 C2 C3 C12 -33.2(3) . . . . ?
C6 N1 C4 O3 173.3(4) . . . . ?
C11 N1 C4 O3 -2.4(7) . . . . ?
C6 N1 C4 C3 -6.5(4) . . . . ?
C11 N1 C4 C3 177.8(4) . . . . ?
C5 C3 C4 O3 -172.1(4) . . . . ?
C2 C3 C4 O3 -42.0(5) . . . . ?
C12 C3 C4 O3 66.3(5) . . . . ?
C5 C3 C4 N1 7.7(4) . . . . ?
C2 C3 C4 N1 137.9(3) . . . . ?
C12 C3 C4 N1 -113.9(3) . . . . ?
C2 C3 C5 C10 53.2(6) . . . . ?
C4 C3 C5 C10 175.1(4) . . . . ?
C12 C3 C5 C10 -67.7(5) . . . . ?
C2 C3 C5 C6 -128.0(3) . . . . ?
C4 C3 C5 C6 -6.2(4) . . . . ?
C12 C3 C5 C6 111.1(3) . . . . ?
C4 N1 C6 C7 -175.5(4) . . . . ?
C11 N1 C6 C7 0.0(7) . . . . ?
C4 N1 C6 C5 2.5(5) . . . . ?
C11 N1 C6 C5 178.0(4) . . . . ?
C10 C5 C6 C7 -0.2(6) . . . . ?
C3 C5 C6 C7 -179.1(4) . . . . ?
C10 C5 C6 N1 -178.3(4) . . . . ?
C3 C5 C6 N1 2.8(4) . . . . ?
N1 C6 C7 C8 178.8(5) . . . . ?
C5 C6 C7 C8 1.0(7) . . . . ?
C6 C7 C8 C9 -2.0(9) . . . . ?
C7 C8 C9 C10 2.2(10) . . . . ?
C6 C5 C10 C9 0.3(7) . . . . ?
C3 C5 C10 C9 178.9(4) . . . . ?
C8 C9 C10 C5 -1.2(9) . . . . ?
C1 O2 C12 C14 -151.8(3) . . . . ?
C1 O2 C12 C13 93.6(3) . . . . ?
C1 O2 C12 C3 -24.3(3) . . . . ?
C5 C3 C12 O2 167.4(3) . . . . ?
C2 C3 C12 O2 35.4(3) . . . . ?
C4 C3 C12 O2 -78.7(3) . . . . ?
C5 C3 C12 C14 -64.6(3) . . . . ?
C2 C3 C12 C14 163.3(3) . . . . ?
C4 C3 C12 C14 49.3(4) . . . . ?
C5 C3 C12 C13 51.6(4) . . . . ?
C2 C3 C12 C13 -80.5(3) . . . . ?
C4 C3 C12 C13 165.5(3) . . . . ?
C15 N2 C13 O4 173.0(4) . . . . ?
C20 N2 C13 O4 0.7(7) . . . . ?
C15 N2 C13 C12 -6.1(4) . . . . ?
C20 N2 C13 C12 -178.5(4) . . . . ?
O2 C12 C13 O4 -47.4(5) . . . . ?
C14 C12 C13 O4 -170.6(4) . . . . ?
C3 C12 C13 O4 65.4(5) . . . . ?
O2 C12 C13 N2 131.8(3) . . . . ?
C14 C12 C13 N2 8.6(4) . . . . ?
C3 C12 C13 N2 -115.4(3) . . . . ?
O2 C12 C14 C19 57.6(5) . . . . ?
C13 C12 C14 C19 175.4(4) . . . . ?
C3 C12 C14 C19 -63.7(5) . . . . ?
O2 C12 C14 C15 -125.8(3) . . . . ?
C13 C12 C14 C15 -8.0(4) . . . . ?
C3 C12 C14 C15 112.9(3) . . . . ?
C19 C14 C15 C16 1.3(6) . . . . ?
C12 C14 C15 C16 -175.7(4) . . . . ?
C19 C14 C15 N2 -178.0(4) . . . . ?
C12 C14 C15 N2 5.0(4) . . . . ?
C13 N2 C15 C16 -178.3(4) . . . . ?
C20 N2 C15 C16 -6.2(7) . . . . ?
C13 N2 C15 C14 0.9(5) . . . . ?
C20 N2 C15 C14 173.0(4) . . . . ?
C14 C15 C16 C17 -0.6(7) . . . . ?
N2 C15 C16 C17 178.5(5) . . . . ?
C15 C16 C17 C18 -0.1(10) . . . . ?
C16 C17 C18 C19 0.3(11) . . . . ?
C15 C14 C19 C18 -1.1(7) . . . . ?
C12 C14 C19 C18 175.1(5) . . . . ?
C17 C18 C19 C14 0.4(10) . . . . ?
